data_3000107
loop_
_publ_author_name
'Bubnova, Rimma'
'Volkov, Sergey'
'Barbara Albert'
'Filatov, Stanislav'

_publ_section_title
;
 Borates--Crystal Structures of Prospective Nonlinear Optical Materials:
 High Anisotropy of the Thermal Expansion Caused by Anharmonic Atomic
 Vibrations
;
_journal_issue 3
_journal_name_full Crystals
_journal_page_first 93
_journal_paper_doi 10.3390/cryst7030093
_journal_volume 7
_journal_year 2017
_chemical_absolute_configuration .
_chemical_formula_sum 'B2 Ba O4'
_chemical_formula_weight 223
_space_group_IT_number 167
_symmetry_cell_setting trigonal
_symmetry_Int_Tables_number 167
_symmetry_space_group_name_Hall '-R 3 2"c'
_symmetry_space_group_name_H-M 'R -3 c :H'
_cell_angle_alpha 90
_cell_angle_beta 90
_cell_angle_gamma 120
_cell_formula_units_Z 54
_cell_length_a 7.227(6)
_cell_length_b 7.227(6)
_cell_length_c 39.031(2)
_cell_measurement_temperature 298
_cell_volume 1765(2)
_diffrn_ambient_temperature 298
_diffrn_measurement_method '??integration method??'
_diffrn_radiation_probe x-ray
_diffrn_radiation_source 'X-ray tube'
_diffrn_radiation_type 'Mo K\a'
_diffrn_radiation_wavelength 0.71069
_exptl_absorpt_coefficient_mu 29.957
_exptl_crystal_density_diffrn 11.3251
_cod_data_source_file a-BaB2O4_298.cif
_cod_data_source_block I
_cod_depositor_comments
;
The following automatic conversions were performed:

'_diffrn_radiation_probe' value 'X-ray' changed to 'x-ray' according
to the built-in table from CIF Core dictionary named 'cif_core.dic'
version 2.4.1 from 2010-06-29.

Automatic conversion script
Id: cif_fix_values 4624 2016-04-14 12:54:50Z antanas 

 Released structure into public domain as published material.

 Antanas Vaitkus,
 2021-05-18
;
_cod_original_sg_symbol_Hall '-R 3;-2"c'
_cod_original_sg_symbol_H-M 'R -3 c'
_cod_original_formula_sum 'B2 Ba1 O4'
_cod_database_code 3000107

loop_
_space_group_symop_id
_space_group_symop_operation_xyz
1 x,y,z
2 -y,x-y,z
3 -x+y,-x,z
4 y,x,-z+1/2
5 x-y,-y,-z+1/2
6 -x,-x+y,-z+1/2
7 -x,-y,-z
8 y,-x+y,-z
9 x-y,x,-z
10 -y,-x,z+1/2
11 -x+y,y,z+1/2
12 x,x-y,z+1/2
13 x+2/3,y+1/3,z+1/3
14 -y+2/3,x-y+1/3,z+1/3
15 -x+y+2/3,-x+1/3,z+1/3
16 y+2/3,x+1/3,-z+5/6
17 x-y+2/3,-y+1/3,-z+5/6
18 -x+2/3,-x+y+1/3,-z+5/6
19 -x+2/3,-y+1/3,-z+1/3
20 y+2/3,-x+y+1/3,-z+1/3
21 x-y+2/3,x+1/3,-z+1/3
22 -y+2/3,-x+1/3,z+5/6
23 -x+y+2/3,y+1/3,z+5/6
24 x+2/3,x-y+1/3,z+5/6
25 x+1/3,y+2/3,z+2/3
26 -y+1/3,x-y+2/3,z+2/3
27 -x+y+1/3,-x+2/3,z+2/3
28 y+1/3,x+2/3,-z+1/6
29 x-y+1/3,-y+2/3,-z+1/6
30 -x+1/3,-x+y+2/3,-z+1/6
31 -x+1/3,-y+2/3,-z+2/3
32 y+1/3,-x+y+2/3,-z+2/3
33 x-y+1/3,x+2/3,-z+2/3
34 -y+1/3,-x+2/3,z+1/6
35 -x+y+1/3,y+2/3,z+1/6
36 x+1/3,x-y+2/3,z+1/6

loop_
_atom_site_label
_atom_site_type_symbol
_atom_site_fract_x
_atom_site_fract_y
_atom_site_fract_z
_atom_site_adp_type
_atom_site_U_iso_or_equiv
_atom_site_site_symmetry_multiplicity
_atom_site_occupancy
_atom_site_calc_flag
_atom_site_refinement_flags
_atom_site_disorder_assembly
_atom_site_disorder_group
O1 O -0.1610(15) -0.4630(10) 0.3733(9) Uani 0.0189 36 1 d . . .
O2 O -0.2620(15) -0.2722(10) 0.7031(9) Uani 0.0151 36 1 d . . .
B1 B -0.368(2) -0.4882(14) 0.3720(14) Uani 0.0122 36 1 d . . .
Ba1 Ba 0.000000(7) 0.000000(13) 0.349970(7) Uani 0.0132 12 1 d . . .
Ba2 Ba 0 0 0.25 Uani 0.0135 6 1 d . . .

loop_
_atom_site_aniso_label
_atom_site_aniso_type_symbol
_atom_site_aniso_U_11
_atom_site_aniso_U_22
_atom_site_aniso_U_33
_atom_site_aniso_U_12
_atom_site_aniso_U_13
_atom_site_aniso_U_23
O1 O 0.008509 0.010578 0.037283 0.004628 0.001711 -0.000947
O2 O 0.010085 0.013932 0.021441 0.00606 -0.002054 -0.003449
B1 B 0.008895 0.01101 0.017575 0.005697 0.001717 0.001291
Ba1 Ba 0.010803 0.010803 0.017992 0.005401 0 0
Ba2 Ba 0.013309 0.013309 0.01387 0.006654 0 0

loop_
_atom_type_symbol
_atom_type_scat_dispersion_real
_atom_type_scat_dispersion_imag
_atom_type_scat_source
B 0.0013 0.0007 'International Tables Vol C tables 4.2.6.8 and 6.1.1.1'
Ba -0.3244 2.2819 'International Tables Vol C tables 4.2.6.8 and 6.1.1.1'
O 0.0106 0.0060 'International Tables Vol C tables 4.2.6.8 and 6.1.1.1'

loop_
_geom_bond_atom_site_label_1
_geom_bond_atom_site_label_2
_geom_bond_site_symmetry_1
_geom_bond_site_symmetry_2
_geom_bond_distance
Ba1 O1 . . 3.080(14)
Ba1 O1 . 2_555 3.080(14)
Ba1 O1 . 3_555 3.080(18)
Ba1 O2 . 25_554 2.742(14)
Ba1 O2 . 26_444 2.742(14)
Ba1 O2 . 27_544 2.742(18)
Ba1 O2 . 7_556 2.83(3)
Ba1 O2 . 8_556 2.83(3)
Ba1 O2 . 9_556 2.83(3)
Ba2 O2 . 7_556 2.66(3)
Ba2 O2 . 8_556 2.66(3)
Ba2 O2 . 9_556 2.66(3)
Ba2 O2 . 10_554 2.66(3)
Ba2 O2 . 11_554 2.66(3)
Ba2 O2 . 12_554 2.66(3)
